data_1557345
loop_
_publ_author_name
'Butts, Craig P.'
'Eberson, Lennart'
'Hartshorn, Michael P.'
'Robinson, Ward T.'
'Timmerman-Vaughan, David J.'
'Young, Dawson A. W.'

_publ_section_title
;
 Photochemical Nitration by Tetranitromethane. Part XXVI. Adduct Formation
 in the Photochemical Reaction of 1,2,3-Trimethylbenzene: the Formation of
 'Double' Adducts Including Nitronic Esters
;
_journal_name_full 'Acta Chemica Scandinavica'
_journal_page_first 29
_journal_page_last 47
_journal_paper_doi 10.3891/acta.chem.scand.50-0029
_journal_volume 50
_journal_year 1996
_chemical_formula_sum 'C10 H12 N4 O4'
_chemical_formula_weight 252.23
_chemical_name_common
;
Nitro cycloadduct
;
_space_group_IT_number 14
_space_group_name_Hall '-P 2ybc'
_space_group_name_H-M_alt 'P 1 21/c 1'
_symmetry_cell_setting monoclinic
_symmetry_Int_Tables_number 14
_symmetry_space_group_name_Hall '-P 2ybc'
_symmetry_space_group_name_H-M 'P 1 21/c 1'
_cell_angle_alpha 90.
_cell_angle_beta 101.17(1)
_cell_angle_gamma 90.
_cell_formula_units_Z 4
_cell_length_a 10.440(2)
_cell_length_b 6.812(4)
_cell_length_c 18.844(4)
_cell_volume 1314.7(9)
_diffrn_ambient_temperature 130
_diffrn_radiation_probe x-ray
_diffrn_radiation_type MoK\a
_diffrn_radiation_wavelength 0.71069
_exptl_absorpt_coefficient_mu 0.140
_exptl_crystal_density_diffrn 1.598
_refine_ls_number_reflns 1598
_refine_ls_R_factor_gt 0.045
_refine_ls_wR_factor_ref 0.149
_cod_data_source_file Acta-Chem-Scand-1996-50-29-1.cif
_cod_data_source_block 1
_cod_depositor_comments
;
O(22) clearly incorrect
O(22)  O  .7680(2) -.0246(4)     .4258(1)    .028(1)
z coordinate changed to :
O(22)  O  .7680(2) -.0246(4)     .3258(1)    .028(1)
then it looks better placed...
;
_cod_original_sg_symbol_H-M 'P 21/c'
_cod_database_code 1557345

loop_
_space_group_symop_id
_space_group_symop_operation_xyz
1 x,y,z
2 -x,1/2+y,1/2-z
3 -x,-y,-z
4 x,1/2-y,1/2+z

loop_
_atom_site_label
_atom_site_type_symbol
_atom_site_thermal_displace_type
_atom_site_fract_x
_atom_site_fract_y
_atom_site_fract_z
_atom_site_occupancy
_atom_site_U_iso_or_equiv
_atom_site_calc_flag
_atom_site_refinement_flags
_atom_site_disorder_assembly
_atom_site_disorder_group
O11 O Uiso 0.7001(2) 0.5670(3) 0.25650(10) 1.000 0.0290(10) . . . .
O12 O Uiso 0.5547(2) 0.3401(4) 0.25790(10) 1.000 0.0340(10) . . . .
O21 O Uiso 0.8471(2) 0.2574(4) 0.36640(10) 1.000 0.0300(10) . . . .
O22 O Uiso 0.7680(2) -0.0246(4) 0.32580(10) 1.000 0.0280(10) . . . .
O31 O Uiso 0.8634(2) 0.4229(3) 0.16350(10) 1.000 0.0140(10) . . . .
O32 O Uiso 0.9656(2) 0.1687(3) 0.22400(10) 1.000 0.0160(10) . . . .
O41 O Uiso 0.6435(2) -0.2612(3) 0.10630(10) 1.000 0.0240(10) . . . .
O42 O Uiso 0.8117(2) -0.1938(3) 0.05820(10) 1.000 0.0280(10) . . . .
N1 N Uiso 0.6627(2) 0.3995(4) 0.25220(10) 1.000 0.0190(10) . . . .
N2 N Uiso 0.7949(2) 0.1465(4) 0.31870(10) 1.000 0.0190(10) . . . .
N3 N Uiso 0.8817(2) 0.3301(4) 0.23150(10) 1.000 0.0150(10) . . . .
N4 N Uiso 0.7472(2) -0.1708(4) 0.10590(10) 1.000 0.0190(10) . . . .
C1 C Uiso 0.8022(3) -0.0509(4) 0.16990(10) 1.000 0.0140(10) . . . .
C2 C Uiso 0.6926(3) 0.0839(4) 0.18660(10) 1.000 0.0140(10) . . . .
C3 C Uiso 0.6285(3) 0.1781(4) 0.1143(2) 1.000 0.0140(10) . . . .
C4 C Uiso 0.7082(3) 0.2520(4) 0.07340(10) 1.000 0.0130(10) . . . .
C5 C Uiso 0.8532(3) 0.2654(4) 0.10760(10) 1.000 0.0150(10) . . . .
C6 C Uiso 0.9078(3) 0.0845(4) 0.15400(10) 1.000 0.0140(10) . . . .
C7 C Uiso 0.7577(3) 0.2357(4) 0.24150(10) 1.000 0.0150(10) . . . .
C8 C Uiso 0.4820(3) 0.1624(5) 0.0947(2) 1.000 0.0200(10) . . . .
C9 C Uiso 0.6646(3) 0.3352(5) -0.0012(2) 1.000 0.0180(10) . . . .
C10 C Uiso 0.9434(3) 0.3271(5) 0.0576(2) 1.000 0.0190(10) . . . .

loop_
_atom_type_symbol
_atom_type_description
_atom_type_scat_dispersion_real
_atom_type_scat_dispersion_imag
_atom_type_scat_source
C C 0.0033 0.0016 ' International Tables Vol C Tables 4.2.6.8 and 6.1.1.4'
N N 0.0061 0.0033 ' International Tables Vol C Tables 4.2.6.8 and 6.1.1.4'
O O 0.0106 0.0060 ' International Tables Vol C Tables 4.2.6.8 and 6.1.1.4'

loop_
_geom_angle_atom_site_label_1
_geom_angle_atom_site_label_2
_geom_angle_atom_site_label_3
_geom_angle
_geom_angle_site_symmetry_1
_geom_angle_site_symmetry_2
_geom_angle_site_symmetry_3
_geom_angle_publ_flag
N3 O31 C5 107.34(19) . . . yes
N3 O32 C6 103.76(19) . . . yes
O11 N1 O12 126.9(3) . . . yes
O11 N1 C7 119.3(2) . . . yes
O12 N1 C7 113.7(3) . . . yes
O21 N2 O22 126.5(2) . . . yes
O21 N2 C7 116.3(2) . . . yes
O22 N2 C7 117.2(2) . . . yes
O31 N3 O32 103.47(17) . . . yes
O31 N3 C7 109.93(18) . . . yes
O32 N3 C7 104.2(2) . . . yes
O41 N4 O42 122.6(2) . . . yes
O41 N4 C1 118.0(2) . . . yes
O42 N4 C1 119.0(2) . . . yes
N4 C1 C2 108.0(2) . . . yes
N4 C1 C6 111.02(18) . . . yes
C2 C1 C6 106.0(2) . . . no
C1 C2 C3 106.25(19) . . . no
C1 C2 C7 106.9(2) . . . no
C3 C2 C7 112.2(2) . . . no
C2 C3 C4 117.1(3) . . . no
C2 C3 C8 115.8(3) . . . no
C4 C3 C8 127.0(3) . . . no
C3 C4 C5 117.1(2) . . . no
C3 C4 C9 124.9(3) . . . no
C5 C4 C9 117.9(2) . . . no
O31 C5 C4 105.7(2) . . . yes
O31 C5 C6 101.81(16) . . . yes
O31 C5 C10 105.8(2) . . . yes
C4 C5 C6 114.5(2) . . . no
C4 C5 C10 116.0(2) . . . no
C6 C5 C10 111.4(3) . . . no
O32 C6 C1 104.52(17) . . . yes
O32 C6 C5 103.9(2) . . . yes
C1 C6 C5 113.2(2) . . . no
N1 C7 N2 102.25(17) . . . yes
N1 C7 N3 107.6(2) . . . yes
N1 C7 C2 111.6(2) . . . yes
N2 C7 N3 102.79(19) . . . yes
N2 C7 C2 111.5(2) . . . yes
N3 C7 C2 119.4(2) . . . yes

loop_
_geom_bond_atom_site_label_1
_geom_bond_atom_site_label_2
_geom_bond_distance
_geom_bond_site_symmetry_1
_geom_bond_site_symmetry_2
_geom_bond_publ_flag
O11 N1 1.204(3) . . yes
O12 N1 1.222(3) . . yes
O21 N2 1.219(3) . . yes
O22 N2 1.212(4) . . yes
O31 N3 1.408(3) . . yes
O31 C5 1.493(3) . . yes
O32 N3 1.430(3) . . yes
O32 C6 1.458(3) . . yes
O41 N4 1.247(3) . . yes
O42 N4 1.233(3) . . yes
N1 C7 1.532(4) . . yes
N2 C7 1.555(3) . . yes
N3 C7 1.490(4) . . yes
N4 C1 1.478(3) . . yes
C1 C2 1.546(4) . . no
C1 C6 1.511(4) . . no
C2 C3 1.537(4) . . no
C2 C7 1.526(4) . . no
C3 C4 1.337(4) . . no
C3 C8 1.506(5) . . no
C4 C5 1.529(4) . . no
C4 C9 1.502(4) . . no
C5 C6 1.554(4) . . no
C5 C10 1.515(4) . . no

loop_
_geom_torsion_atom_site_label_1
_geom_torsion_atom_site_label_2
_geom_torsion_atom_site_label_3
_geom_torsion_atom_site_label_4
_geom_torsion
_geom_torsion_site_symmetry_1
_geom_torsion_site_symmetry_2
_geom_torsion_site_symmetry_3
_geom_torsion_site_symmetry_4
_geom_torsion_publ_flag
C5 O31 N3 O32 38.1(2) . . . . no
C5 O31 N3 C7 -72.7(3) . . . . no
N3 O31 C5 C4 104.2(2) . . . . no
N3 O31 C5 C6 -15.8(3) . . . . no
N3 O31 C5 C10 -132.3(2) . . . . no
C6 O32 N3 O31 -45.5(2) . . . . no
C6 O32 N3 C7 69.4(2) . . . . no
N3 O32 C6 C1 -84.2(2) . . . . no
N3 O32 C6 C5 34.6(3) . . . . no
O11 N1 C7 N2 102.5(2) . . . . no
O11 N1 C7 N3 -5.4(2) . . . . no
O11 N1 C7 C2 -138.1(2) . . . . no
O12 N1 C7 N2 -75.1(2) . . . . no
O12 N1 C7 N3 177.01(17) . . . . no
O12 N1 C7 C2 44.2(3) . . . . no
O21 N2 C7 N1 -60.3(3) . . . . no
O21 N2 C7 N3 51.2(3) . . . . no
O21 N2 C7 C2 -179.7(2) . . . . no
O22 N2 C7 N1 118.8(2) . . . . no
O22 N2 C7 N3 -129.6(2) . . . . no
O22 N2 C7 C2 -0.6(3) . . . . no
O31 N3 C7 N1 -71.3(2) . . . . no
O31 N3 C7 N2 -178.8(2) . . . . no
O31 N3 C7 C2 57.2(3) . . . . no
O32 N3 C7 N1 178.42(15) . . . . no
O32 N3 C7 N2 70.9(2) . . . . no
O32 N3 C7 C2 -53.1(3) . . . . no
O41 N4 C1 C2 -50.9(3) . . . . no
O41 N4 C1 C6 -166.6(2) . . . . no
O42 N4 C1 C2 136.6(2) . . . . no
O42 N4 C1 C6 20.9(3) . . . . no
N4 C1 C2 C3 -47.9(3) . . . . no
N4 C1 C2 C7 -167.88(19) . . . . no
C6 C1 C2 C3 71.1(2) . . . . no
C6 C1 C2 C7 -48.9(2) . . . . no
N4 C1 C6 O32 -171.4(2) . . . . no
N4 C1 C6 C5 76.2(3) . . . . no
C2 C1 C6 O32 71.6(2) . . . . no
C2 C1 C6 C5 -40.7(2) . . . . no
C1 C2 C3 C4 -46.5(3) . . . . no
C1 C2 C3 C8 128.9(3) . . . . no
C7 C2 C3 C4 70.0(3) . . . . no
C7 C2 C3 C8 -114.7(3) . . . . no
C1 C2 C7 N1 169.89(18) . . . . no
C1 C2 C7 N2 -76.4(3) . . . . no
C1 C2 C7 N3 43.3(3) . . . . no
C3 C2 C7 N1 53.8(3) . . . . no
C3 C2 C7 N2 167.5(2) . . . . no
C3 C2 C7 N3 -72.8(3) . . . . no
C2 C3 C4 C5 -9.6(4) . . . . no
C2 C3 C4 C9 175.0(3) . . . . no
C8 C3 C4 C5 175.7(3) . . . . no
C8 C3 C4 C9 0.2(5) . . . . no
C3 C4 C5 O31 -70.1(3) . . . . no
C3 C4 C5 C6 41.1(3) . . . . no
C3 C4 C5 C10 173.1(3) . . . . no
C9 C4 C5 O31 105.7(3) . . . . no
C9 C4 C5 C6 -143.1(2) . . . . no
C9 C4 C5 C10 -11.1(4) . . . . no
O31 C5 C6 O32 -11.6(3) . . . . no
O31 C5 C6 C1 101.1(2) . . . . no
C4 C5 C6 O32 -125.1(2) . . . . no
C4 C5 C6 C1 -12.4(3) . . . . no
C10 C5 C6 O32 100.7(3) . . . . no
C10 C5 C6 C1 -146.6(2) . . . . no
